data_7050353
loop_
_publ_author_name
'Derek Woollins'
'Ian P. Gray'
'Alexandra M. Z. Slawin'

_publ_section_title
;
Synthesis and Characterisation of disulfides and
esters derived from their sodium organodithiophosphonate salts.
;
_journal_name_full 'New J.Chem.(Nouv.J.Chim.)'
_journal_year 2004
_chemical_formula_sum 'C20 H23 Fe O P S2'
_chemical_formula_weight 430.32
_space_group_IT_number 14
_symmetry_cell_setting monoclinic
_symmetry_space_group_name_Hall '-P 2ybc'
_symmetry_space_group_name_H-M 'P 1 21/c 1'
_atom_sites_solution_hydrogens geom
_atom_sites_solution_primary direct
_atom_sites_solution_secondary difmap
_cell_angle_alpha 90.00
_cell_angle_beta 96.061(2)
_cell_angle_gamma 90.00
_cell_formula_units_Z 4
_cell_length_a 14.411(2)
_cell_length_b 12.2057(17)
_cell_length_c 11.3570(16)
_cell_measurement_reflns_used 132
_cell_measurement_temperature 125(2)
_cell_measurement_theta_max 28
_cell_measurement_theta_min 12
_cell_volume 1986.5(5)
_diffrn_ambient_temperature 125(2)
_diffrn_detector_area_resol_mean 0.83
_diffrn_measurement_device_type 'CCD area detector'
_diffrn_measurement_method 'phi and omega scans'
_diffrn_radiation_monochromator graphite
_diffrn_radiation_source 'fine-focus sealed tube'
_diffrn_radiation_type MoK\a
_diffrn_radiation_wavelength 0.71073
_diffrn_reflns_av_R_equivalents 0.0182
_diffrn_reflns_av_sigmaI/netI 0.0152
_diffrn_reflns_limit_h_max 11
_diffrn_reflns_limit_h_min -17
_diffrn_reflns_limit_k_max 14
_diffrn_reflns_limit_k_min -14
_diffrn_reflns_limit_l_max 13
_diffrn_reflns_limit_l_min -11
_diffrn_reflns_number 10502
_diffrn_reflns_theta_max 25.39
_diffrn_reflns_theta_min 2.19
_diffrn_standards_decay_% -
_diffrn_standards_interval_count -
_diffrn_standards_interval_time ?
_diffrn_standards_number -
_exptl_absorpt_coefficient_mu 1.055
_exptl_absorpt_correction_T_max 1.00000
_exptl_absorpt_correction_T_min 0.830358
_exptl_absorpt_correction_type multi-scan
_exptl_absorpt_process_details ?
_exptl_crystal_colour yellow
_exptl_crystal_density_diffrn 1.439
_exptl_crystal_density_meas ?
_exptl_crystal_density_method 'not measured'
_exptl_crystal_description prism
_exptl_crystal_F_000 896
_exptl_crystal_size_max .12
_exptl_crystal_size_mid .1
_exptl_crystal_size_min .03
_refine_ls_extinction_coef ?
_refine_ls_extinction_method none
_refine_ls_goodness_of_fit_ref 1.054
_refine_ls_hydrogen_treatment mixed
_refine_ls_matrix_type full
_refine_ls_number_parameters 226
_refine_ls_number_reflns 3583
_refine_ls_number_restraints 0
_refine_ls_restrained_S_all 1.054
_refine_ls_R_factor_all 0.0267
_refine_ls_R_factor_gt 0.0238
_refine_ls_shift/su_max 0.001
_refine_ls_shift/su_mean 0.000
_refine_ls_structure_factor_coef Fsqd
_refine_ls_weighting_details 'calc w=1/[\s^2^(Fo^2^)+(0.0291P)^2^+0.8480P] where P=(Fo^2^+2Fc^2^)/3'
_refine_ls_weighting_scheme calc
_refine_ls_wR_factor_gt 0.0570
_refine_ls_wR_factor_ref 0.0588
_reflns_number_gt 3333
_reflns_number_total 3583
_reflns_threshold_expression >2sigma(I)
_cod_depositor_comments
;
The following automatic conversions were performed:
'_symmetry_cell_setting' value 'Monoclinic' changed to 'monoclinic'
according to '/home/saulius/struct/CIF-dictionaries/cif_core.dic'
dictionary named 'cif_core.dic' version 2.4.1 from
2010-06-29.

'_exptl_absorpt_correction_type' value 'MULTISCAN' changed to
'multi-scan' according to
'/home/saulius/struct/CIF-dictionaries/cif_core.dic' dictionary named
'cif_core.dic' version 2.4.1 from 2010-06-29.

Automatic conversion script
Id: cif_fix_enum 1527 2010-12-29 10:47:43Z saulius 

The following automatic conversions were performed:

'_exptl_crystal_density_meas' value '-' was changed to '?' - the
value is perceived as not measured.

Automatic conversion script
Id: cif_fix_values 3008 2015-01-20 13:52:24Z robertas 
;
_cod_original_sg_symbol_H-M 'P 21/c'
_cod_database_code 7050353

loop_
_symmetry_equiv_pos_as_xyz
'x, y, z'
'-x, y+1/2, -z+1/2'
'-x, -y, -z'
'x, -y-1/2, z-1/2'

loop_
_atom_site_label
_atom_site_type_symbol
_atom_site_fract_x
_atom_site_fract_y
_atom_site_fract_z
_atom_site_U_iso_or_equiv
_atom_site_adp_type
_atom_site_occupancy
_atom_site_symmetry_multiplicity
_atom_site_calc_flag
_atom_site_refinement_flags
_atom_site_disorder_assembly
_atom_site_disorder_group
S1 S 0.74145(3) 0.45209(3) 0.24294(4) 0.03472(12) Uani 1 1 d . . .
P1 P 0.71492(3) 0.34891(3) 0.11453(3) 0.02116(10) Uani 1 1 d . . .
C1 C 0.78513(11) 0.22829(12) 0.11727(13) 0.0212(3) Uani 1 1 d . . .
S2 S 0.57697(3) 0.30039(3) 0.11657(4) 0.02844(10) Uani 1 1 d . . .
C2 C 0.82258(11) 0.17090(13) 0.22141(14) 0.0248(3) Uani 1 1 d . . .
H2A H 0.8136 0.1897 0.3006 0.030 Uiso 1 1 calc R . .
C3 C 0.87546(11) 0.08109(12) 0.18579(14) 0.0262(3) Uani 1 1 d . . .
H3A H 0.9080 0.0293 0.2371 0.031 Uiso 1 1 calc R . .
C4 C 0.87152(11) 0.08181(13) 0.06067(14) 0.0259(3) Uani 1 1 d . . .
H4A H 0.9013 0.0309 0.0138 0.031 Uiso 1 1 calc R . .
C5 C 0.81531(11) 0.17177(12) 0.01734(13) 0.0233(3) Uani 1 1 d . . .
H5A H 0.8004 0.1910 -0.0635 0.028 Uiso 1 1 calc R . .
Fe1 Fe 0.926211(15) 0.226327(17) 0.12819(2) 0.02333(8) Uani 1 1 d . . .
C6 C 1.00355(14) 0.32880(16) 0.03430(19) 0.0438(5) Uani 1 1 d . . .
H6A H 0.9911 0.3472 -0.0471 0.053 Uiso 1 1 calc R . .
C7 C 0.97007(14) 0.38520(15) 0.1304(2) 0.0440(5) Uani 1 1 d . . .
H7A H 0.9312 0.4483 0.1246 0.053 Uiso 1 1 calc R . .
C8 C 1.00442(14) 0.33145(16) 0.23664(19) 0.0438(5) Uani 1 1 d . . .
H8A H 0.9925 0.3518 0.3144 0.053 Uiso 1 1 calc R . .
C9 C 1.05980(13) 0.24170(16) 0.2061(2) 0.0429(5) Uani 1 1 d . . .
H9A H 1.0918 0.1915 0.2599 0.051 Uiso 1 1 calc R . .
C10 C 1.05887(13) 0.24025(17) 0.0815(2) 0.0448(5) Uani 1 1 d . . .
H10A H 1.0901 0.1886 0.0371 0.054 Uiso 1 1 calc R . .
O1 O 0.72483(7) 0.39176(8) -0.01557(9) 0.0227(2) Uani 1 1 d . . .
C11 C 0.68010(11) 0.49753(12) -0.05462(14) 0.0256(3) Uani 1 1 d . . .
H11A H 0.6378 0.5220 0.0046 0.031 Uiso 1 1 calc R . .
C12 C 0.75713(13) 0.58017(14) -0.06062(16) 0.0338(4) Uani 1 1 d . . .
H12A H 0.7907 0.5897 0.0183 0.051 Uiso 1 1 calc R . .
H12B H 0.7303 0.6504 -0.0887 0.051 Uiso 1 1 calc R . .
H12C H 0.8005 0.5541 -0.1154 0.051 Uiso 1 1 calc R . .
C13 C 0.62356(12) 0.47681(14) -0.17226(16) 0.0333(4) Uani 1 1 d . . .
H13A H 0.5748 0.4228 -0.1619 0.050 Uiso 1 1 calc R . .
H13B H 0.6645 0.4487 -0.2289 0.050 Uiso 1 1 calc R . .
H13C H 0.5947 0.5454 -0.2022 0.050 Uiso 1 1 calc R . .
C14 C 0.56333(12) 0.20095(14) -0.00598(17) 0.0339(4) Uani 1 1 d . . .
H14A H 0.5944 0.2284 -0.0739 0.041 Uiso 1 1 calc R . .
H14B H 0.5921 0.1300 0.0198 0.041 Uiso 1 1 calc R . .
C15 C 0.46051(11) 0.18640(13) -0.04136(15) 0.0287(4) Uani 1 1 d . . .
C16 C 0.40924(12) 0.11183(13) 0.01841(16) 0.0314(4) Uani 1 1 d . . .
H16A H 0.4393 0.0699 0.0818 0.038 Uiso 1 1 calc R . .
C17 C 0.31453(12) 0.09869(14) -0.01446(16) 0.0327(4) Uani 1 1 d . . .
H17A H 0.2802 0.0470 0.0260 0.039 Uiso 1 1 calc R . .
C18 C 0.26969(12) 0.15985(14) -0.10514(15) 0.0298(4) Uani 1 1 d . . .
H18A H 0.2048 0.1499 -0.1274 0.036 Uiso 1 1 calc R . .
C19 C 0.31944(12) 0.23611(13) -0.16406(16) 0.0307(4) Uani 1 1 d . . .
H19A H 0.2887 0.2794 -0.2259 0.037 Uiso 1 1 calc R . .
C20 C 0.41445(12) 0.24856(13) -0.13181(15) 0.0305(4) Uani 1 1 d . . .
H20A H 0.4485 0.3005 -0.1723 0.037 Uiso 1 1 calc R . .
